data_7127750
loop_
_publ_author_name
'Ke, Hua'
'Hu, Fen'
'Meng, Lingyi'
'Chen, Qi-Hua'
'Lai, Qian-Sheng'
'Li, Ze-Chen'
'Huang, Ze-Long'
'Liao, Jian-Zhen'
'Qiu, Jian-Ding'
'Lu, Can-Zhong'

_publ_section_title
;
 Ultrastable radical-doped coordination compounds with antimicrobial
 activity against antibiotic-resistant bacteria.
;
_journal_issue 92
_journal_name_full 'Chemical communications (Cambridge, England)'
_journal_page_first 14353
_journal_page_last 14356
_journal_paper_doi 10.1039/d0cc06379g
_journal_volume 56
_journal_year 2020
_chemical_formula_moiety 'C18 H16 Ca N2 O12 S2'
_chemical_formula_sum 'C18 H16 Ca N2 O12 S2'
_chemical_formula_weight 556.53
_space_group_crystal_system monoclinic
_space_group_IT_number 14
_space_group_name_Hall '-P 2yn'
_space_group_name_H-M_alt 'P 1 21/n 1'
_atom_sites_solution_hydrogens mixed
_atom_sites_solution_primary iterative
_audit_creation_date 2019-12-18
_audit_creation_method
;
Olex2 1.2
(compiled 2018.05.29 svn.r3508 for OlexSys, GUI svn.r5506)
;
_audit_update_record
;
2020-09-18 deposited with the CCDC.	2020-10-23 downloaded from the CCDC.
;
_cell_angle_alpha 90
_cell_angle_beta 108.766(3)
_cell_angle_gamma 90
_cell_formula_units_Z 4
_cell_length_a 8.8177(3)
_cell_length_b 28.7454(7)
_cell_length_c 8.9688(3)
_cell_measurement_reflns_used 6370
_cell_measurement_temperature 293(2)
_cell_measurement_theta_max 74.4790
_cell_measurement_theta_min 5.4270
_cell_volume 2152.46(12)
_computing_cell_refinement 'CrysAlisPro 1.171.40.54a (Rigaku OD, 2019)'
_computing_data_collection 'CrysAlisPro 1.171.40.54a (Rigaku OD, 2019)'
_computing_data_reduction 'CrysAlisPro 1.171.40.54a (Rigaku OD, 2019)'
_computing_molecular_graphics 'Olex2 (Dolomanov et al., 2009)'
_computing_publication_material 'Olex2 (Dolomanov et al., 2009)'
_computing_structure_refinement 'ShelXL (Sheldrick, 2015)'
_computing_structure_solution 'olex2.solve (Bourhis et al., 2015)'
_diffrn_ambient_temperature 293(2)
_diffrn_detector 'Image Plate'
_diffrn_detector_area_resol_mean 10.0000
_diffrn_detector_type 'Rigaku IP'
_diffrn_measured_fraction_theta_full 0.997
_diffrn_measured_fraction_theta_max 0.961
_diffrn_measurement_details
;
List of Runs (angles in degrees, time in seconds):

  # Type    Start    End  Width  t~exp~   \w     \q     \k     \f   Frames
#--------------------------------------------------------------------------
  1  \w     25.00 117.00   0.50    0.14    --   47.20  77.00-150.00  184
  2  \w     36.00 114.00   0.50    0.14    --   47.20  37.00-180.00  156
  3  \w     34.00 115.00   0.50    0.54    --  103.25 -45.00 -90.00  162
  4  \w     71.00 103.00   0.50    0.54    --  103.25 -94.00-180.00   64
  5  \w     58.00  83.00   0.50    0.54    --  103.25 -94.00-150.00   50
  6  \w     33.00 108.00   0.50    0.54    --  103.25 -30.00 -90.00  150
  7  \w     57.00  88.00   0.50    0.14    --   47.20-128.00 -32.00   62
  8  \w     40.00  65.00   0.50    0.14    --   47.20-141.00 156.00   50
  9  \w     70.00 127.00   0.50    0.54    --  103.25-141.00 156.00  114
 10  \w     36.00  68.00   0.50    0.54    --  103.25-141.00 156.00   64
 11  \w     92.00 146.00   0.50    0.54    --  103.25  45.00 120.00  108
 12  \w     92.00 175.00   0.50    0.54    --  103.25 125.00 150.00  166
 13  \w    -75.00 -50.00   0.50    0.14    --  -47.20 128.00  42.00   50
 14  \w   -129.00 -37.00   0.50    0.54    -- -101.00 141.00-146.00  184
 15  \w   -170.00-145.00   0.50    0.54    -- -101.00 -61.00  60.00   50
 16  \w   -128.00 -87.00   0.50    0.54    -- -101.00 -61.00  60.00   82
 17  \w   -110.00 -69.00   0.50    0.14    --  -47.20-128.00 -32.00   82
 18  \w   -119.00 -62.00   0.50    0.14    --  -47.20-141.00 156.00  114
 19  \w   -119.00 -94.00   0.50    0.54    -- -101.00-128.00 -32.00   50
;
_diffrn_measurement_device 'four-circle diffractometer'
_diffrn_measurement_device_type 'Rigaku R-AXIS SPIDER IP'
_diffrn_measurement_method '\w scans'
_diffrn_orient_matrix_type 'CrysAlisPro convention (1999,Acta A55,543-557)'
_diffrn_orient_matrix_UB_11 -0.0105984000
_diffrn_orient_matrix_UB_12 -0.0533312000
_diffrn_orient_matrix_UB_13 -0.0167674000
_diffrn_orient_matrix_UB_21 0.0187121000
_diffrn_orient_matrix_UB_22 -0.0044481000
_diffrn_orient_matrix_UB_23 0.1761873000
_diffrn_orient_matrix_UB_31 -0.1833088000
_diffrn_orient_matrix_UB_32 0.0026488000
_diffrn_orient_matrix_UB_33 -0.0397686000
_diffrn_radiation_monochromator graphite
_diffrn_radiation_probe x-ray
_diffrn_radiation_type CuK\a
_diffrn_radiation_wavelength 1.54184
_diffrn_reflns_av_R_equivalents 0.0526
_diffrn_reflns_av_unetI/netI 0.0465
_diffrn_reflns_Laue_measured_fraction_full 0.997
_diffrn_reflns_Laue_measured_fraction_max 0.961
_diffrn_reflns_limit_h_max 9
_diffrn_reflns_limit_h_min -11
_diffrn_reflns_limit_k_max 34
_diffrn_reflns_limit_k_min -35
_diffrn_reflns_limit_l_max 11
_diffrn_reflns_limit_l_min -11
_diffrn_reflns_number 14444
_diffrn_reflns_point_group_measured_fraction_full 0.997
_diffrn_reflns_point_group_measured_fraction_max 0.961
_diffrn_reflns_theta_full 67.684
_diffrn_reflns_theta_max 75.173
_diffrn_reflns_theta_min 3.075
_diffrn_source 'sealed X-ray tube'
_diffrn_source_target Mo
_diffrn_source_type 'PhotonJet R (Cu) X-ray Source'
_exptl_absorpt_coefficient_mu 4.992
_exptl_absorpt_correction_T_max 1.00000
_exptl_absorpt_correction_T_min 0.52326
_exptl_absorpt_correction_type multi-scan
_exptl_absorpt_process_details
;
CrysAlisPro 1.171.40.54a (Rigaku Oxford Diffraction, 2019)
Empirical absorption correction using spherical harmonics,
 implemented in SCALE3 ABSPACK scaling algorithm.
;
_exptl_crystal_colour colourless
_exptl_crystal_colour_primary colourless
_exptl_crystal_density_diffrn 1.717
_exptl_crystal_description plate
_exptl_crystal_F_000 1144
_exptl_crystal_size_max 0.15
_exptl_crystal_size_mid 0.12
_exptl_crystal_size_min 0.1
_refine_diff_density_max 0.767
_refine_diff_density_min -0.587
_refine_diff_density_rms 0.110
_refine_ls_extinction_method none
_refine_ls_goodness_of_fit_ref 1.072
_refine_ls_hydrogen_treatment mixed
_refine_ls_matrix_type full
_refine_ls_number_parameters 328
_refine_ls_number_reflns 4269
_refine_ls_number_restraints 8
_refine_ls_restrained_S_all 1.071
_refine_ls_R_factor_all 0.0680
_refine_ls_R_factor_gt 0.0583
_refine_ls_shift/su_max 0.001
_refine_ls_shift/su_mean 0.000
_refine_ls_structure_factor_coef Fsqd
_refine_ls_weighting_details 'w=1/[\s^2^(Fo^2^)+(0.0939P)^2^+2.7242P] where P=(Fo^2^+2Fc^2^)/3'
_refine_ls_weighting_scheme calc
_refine_ls_wR_factor_gt 0.1550
_refine_ls_wR_factor_ref 0.1681
_reflns_Friedel_coverage 0.000
_reflns_number_gt 3708
_reflns_number_total 4269
_reflns_threshold_expression 'I > 2\s(I)'
_cod_data_source_file d0cc06379g2.cif
_cod_data_source_block Compound-2
_cod_original_cell_volume 2152.46(11)
_cod_database_code 7127750
_shelx_shelxl_version_number 2018/3
_chemical_oxdiff_formula 'C H N O S Ca'
_shelx_space_group_comment
;
The symmetry employed for this shelxl refinement is uniquely defined
by the following loop, which should always be used as a source of
symmetry information in preference to the above space-group names.
They are only intended as comments.
;
_shelx_estimated_absorpt_t_max 0.635
_shelx_estimated_absorpt_t_min 0.521
_diffrn_oxdiff_digest_frames
;
014f5038d5fee4f352013a4eceee72670900047456d
;
_reflns_odcompleteness_completeness 99.92
_reflns_odcompleteness_iscentric 1
_reflns_odcompleteness_theta 66.97
_olex2_refinement_description
;
1. Fixed Uiso
 At 1.2 times of:
  All C(H) groups, All C(H,H) groups
 At 1.5 times of:
  All O(H,H) groups
2. Restrained distances
 O12-H12A = O12-H12B
 0.85 with sigma of 0.02
 O11-H11A = O11-H11B
 0.85 with sigma of 0.02
 H12A-H12B
 1.34 with sigma of 0.04
 H11A-H11B
 1.34 with sigma of 0.04
 Ca1-H12A \\sim Ca1-H12B
 with sigma of 0.02
 Ca1-H11A \\sim Ca1-H11B
 with sigma of 0.02
3.a Secondary CH2 refined with riding coordinates:
 C2(H2A,H2B), C10(H10A,H10B), C1(H1A,H1B), C11(H11C,H11D)
3.b Aromatic/amide H refined with riding coordinates:
 C17(H17), C8(H8), C18(H18), C9(H9)
;
_olex2_submission_special_instructions 'No special instructions were received'
_oxdiff_exptl_absorpt_empirical_details
;
Empirical correction (ABSPACK) includes:
- Absorption correction using spherical harmonics
- Frame scaling
;
_oxdiff_exptl_absorpt_empirical_full_max 1.712
_oxdiff_exptl_absorpt_empirical_full_min 0.618

loop_
_space_group_symop_operation_xyz
'x, y, z'
'-x+1/2, y+1/2, -z+1/2'
'-x, -y, -z'
'x-1/2, -y-1/2, z-1/2'

loop_
_atom_site_label
_atom_site_type_symbol
_atom_site_fract_x
_atom_site_fract_y
_atom_site_fract_z
_atom_site_U_iso_or_equiv
_atom_site_adp_type
_atom_site_occupancy
_atom_site_site_symmetry_order
_atom_site_calc_flag
_atom_site_refinement_flags_posn
_atom_site_refinement_flags_adp
_atom_site_refinement_flags_occupancy
_atom_site_disorder_assembly
_atom_site_disorder_group
Ca1 Ca 0.55916(8) 0.75401(2) 0.25409(8) 0.0314(2) Uani 1 1 d D . . . .
S1 S 0.80441(9) 0.65879(3) 0.49571(9) 0.0294(2) Uani 1 1 d . . . . .
S2 S 0.14414(10) 0.71969(3) 0.14821(11) 0.0369(2) Uani 1 1 d . . . . .
O2 O 0.8547(3) 0.62053(9) 0.4197(3) 0.0393(6) Uani 1 1 d . . . . .
O5 O 0.6660(3) 0.51708(10) 0.6148(3) 0.0466(7) Uani 1 1 d . . . . .
O4 O 0.7013(4) 0.63077(9) 0.9739(4) 0.0496(7) Uani 1 1 d . . . . .
O3 O 0.9389(3) 0.68252(10) 0.6065(4) 0.0501(7) Uani 1 1 d . . . . .
O6 O 0.3061(4) 0.73012(12) 0.2416(4) 0.0572(8) Uani 1 1 d . . . . .
O1 O 0.6976(4) 0.69056(11) 0.3843(4) 0.0545(8) Uani 1 1 d . . . . .
O10 O 0.2836(4) 0.62000(10) 0.5757(4) 0.0540(7) Uani 1 1 d . . . . .
O12 O 0.7874(4) 0.79084(12) 0.2197(5) 0.0591(8) Uani 1 1 d D . . . .
H12A H 0.785(5) 0.8188(9) 0.187(7) 0.089 Uiso 1 1 d DR . . . .
H12B H 0.853(5) 0.7770(12) 0.184(7) 0.089 Uiso 1 1 d DR . . . .
O9 O 0.0215(4) 0.56385(11) 0.0881(4) 0.0593(8) Uani 1 1 d . . . . .
N2 N 0.1539(4) 0.59161(11) 0.3326(4) 0.0390(7) Uani 1 1 d . . . . .
N1 N 0.6922(3) 0.57288(10) 0.8009(4) 0.0349(6) Uani 1 1 d . . . . .
O7 O 0.1338(4) 0.70507(12) -0.0090(3) 0.0602(8) Uani 1 1 d . . . . .
O8 O 0.0346(5) 0.75679(12) 0.1456(6) 0.0840(14) Uani 1 1 d . . . . .
C13 C 0.1296(4) 0.55207(11) 0.5653(4) 0.0322(7) Uani 1 1 d . . . . .
C2 C 0.7901(4) 0.60132(13) 0.7286(4) 0.0369(8) Uani 1 1 d . . . . .
H2A H 0.846344 0.580888 0.678028 0.044 Uiso 1 1 calc R . . . .
H2B H 0.869681 0.618374 0.810571 0.044 Uiso 1 1 calc R . . . .
C7 C 0.6410(4) 0.52945(12) 0.7350(4) 0.0355(7) Uani 1 1 d . . . . .
C4 C 0.5840(4) 0.56005(11) 1.0182(4) 0.0320(7) Uani 1 1 d . . . . .
C17 C 0.1631(4) 0.54946(13) 0.7258(4) 0.0376(7) Uani 1 1 d . . . . .
H17 H 0.226764 0.572123 0.790291 0.045 Uiso 1 1 calc R . . . .
C3 C 0.6628(4) 0.59131(12) 0.9326(4) 0.0359(7) Uani 1 1 d . . . . .
C12 C 0.1955(4) 0.59063(13) 0.4961(5) 0.0399(8) Uani 1 1 d . . . . .
O11 O 0.5373(7) 0.70854(18) 0.0336(5) 0.1036(19) Uani 1 1 d D . . . .
H11A H 0.611(6) 0.692(3) 0.019(6) 0.155 Uiso 1 1 d DR . . . .
H11B H 0.476(8) 0.713(3) -0.059(3) 0.155 Uiso 1 1 d DR . . . .
C8 C 0.5606(4) 0.57465(13) 1.1553(4) 0.0392(8) Uani 1 1 d . . . . .
H8 H 0.591714 0.604394 1.193871 0.047 Uiso 1 1 calc R . . . .
C16 C 0.0545(5) 0.55952(13) 0.2300(4) 0.0401(8) Uani 1 1 d . . . . .
C10 C 0.0873(4) 0.67165(13) 0.2396(5) 0.0392(8) Uani 1 1 d . . . . .
H10A H 0.081081 0.680944 0.341436 0.047 Uiso 1 1 calc R . . . .
H10B H -0.017973 0.661040 0.175674 0.047 Uiso 1 1 calc R . . . .
C1 C 0.6896(4) 0.63544(12) 0.6081(4) 0.0364(7) Uani 1 1 d . . . . .
H1A H 0.653448 0.660396 0.661225 0.044 Uiso 1 1 calc R . . . .
H1B H 0.595912 0.619731 0.538911 0.044 Uiso 1 1 calc R . . . .
C11 C 0.2070(5) 0.63210(13) 0.2612(5) 0.0462(9) Uani 1 1 d . . . . .
H11C H 0.216103 0.623400 0.159910 0.055 Uiso 1 1 calc R . . . .
H11D H 0.311531 0.642217 0.328523 0.055 Uiso 1 1 calc R . . . .
C5 C 0.5369(4) 0.51495(11) 0.9590(4) 0.0299(7) Uani 1 1 d . . . . .
C14 C 0.0300(4) 0.51830(11) 0.4658(4) 0.0305(7) Uani 1 1 d . . . . .
C6 C 0.5591(4) 0.49897(12) 0.8188(4) 0.0318(7) Uani 1 1 d . . . . .
C15 C -0.0081(4) 0.52066(12) 0.3016(4) 0.0325(7) Uani 1 1 d . . . . .
C18 C 0.1021(4) 0.51299(13) 0.7929(4) 0.0382(8) Uani 1 1 d . . . . .
H18 H 0.125197 0.511521 0.901514 0.046 Uiso 1 1 calc R . . . .
C9 C 0.4898(5) 0.54462(13) 1.2366(4) 0.0396(8) Uani 1 1 d . . . . .
H9 H 0.475773 0.554532 1.330035 0.048 Uiso 1 1 calc R . . . .

loop_
_atom_site_aniso_label
_atom_site_aniso_U_11
_atom_site_aniso_U_22
_atom_site_aniso_U_33
_atom_site_aniso_U_23
_atom_site_aniso_U_13
_atom_site_aniso_U_12
Ca1 0.0324(4) 0.0300(4) 0.0285(4) 0.0011(2) 0.0054(3) 0.0035(2)
S1 0.0329(4) 0.0256(4) 0.0289(4) 0.0019(3) 0.0090(3) 0.0006(3)
S2 0.0351(5) 0.0337(4) 0.0439(5) 0.0078(3) 0.0155(4) -0.0009(3)
O2 0.0449(14) 0.0367(13) 0.0373(13) -0.0040(10) 0.0146(11) 0.0022(10)
O5 0.0560(16) 0.0557(17) 0.0352(14) -0.0012(12) 0.0245(12) -0.0023(13)
O4 0.0626(18) 0.0340(14) 0.0586(18) -0.0040(12) 0.0285(15) -0.0075(12)
O3 0.0521(16) 0.0468(15) 0.0498(17) -0.0108(12) 0.0142(13) -0.0207(12)
O6 0.0457(16) 0.0640(19) 0.0553(19) 0.0048(15) 0.0069(14) -0.0191(14)
O1 0.0662(19) 0.0532(17) 0.0474(16) 0.0234(13) 0.0227(14) 0.0247(14)
O10 0.0531(17) 0.0458(16) 0.0591(19) -0.0025(13) 0.0127(14) -0.0163(13)
O12 0.0524(18) 0.0593(19) 0.076(2) 0.0175(17) 0.0345(16) 0.0089(14)
O9 0.090(2) 0.0562(18) 0.0366(15) 0.0118(13) 0.0278(15) 0.0000(16)
N2 0.0425(16) 0.0352(15) 0.0429(17) 0.0103(13) 0.0188(13) 0.0034(12)
N1 0.0362(15) 0.0357(15) 0.0347(15) 0.0043(12) 0.0140(12) -0.0008(11)
O7 0.084(2) 0.0616(19) 0.0312(15) 0.0096(13) 0.0137(14) -0.0096(16)
O8 0.075(2) 0.0475(18) 0.154(4) 0.030(2) 0.071(3) 0.0199(16)
C13 0.0328(16) 0.0307(16) 0.0325(17) 0.0006(13) 0.0098(13) 0.0019(12)
C2 0.0305(16) 0.0435(19) 0.0384(19) 0.0123(15) 0.0133(14) 0.0024(14)
C7 0.0344(17) 0.0396(18) 0.0334(17) 0.0039(14) 0.0119(14) 0.0035(13)
C4 0.0306(16) 0.0319(16) 0.0329(17) 0.0002(13) 0.0096(13) -0.0006(12)
C17 0.0394(18) 0.0394(19) 0.0293(17) -0.0011(14) 0.0046(14) 0.0012(14)
C3 0.0341(17) 0.0362(18) 0.0365(18) 0.0022(14) 0.0100(14) 0.0015(13)
C12 0.0381(18) 0.0339(18) 0.050(2) 0.0057(16) 0.0169(16) 0.0030(14)
O11 0.130(4) 0.106(3) 0.046(2) -0.031(2) -0.010(2) 0.066(3)
C8 0.046(2) 0.0353(18) 0.0361(19) -0.0080(14) 0.0134(15) -0.0059(14)
C16 0.047(2) 0.0392(19) 0.0374(19) 0.0082(15) 0.0185(16) 0.0077(15)
C10 0.0375(18) 0.0414(19) 0.042(2) 0.0118(16) 0.0183(16) -0.0003(14)
C1 0.0342(17) 0.0370(18) 0.0397(19) 0.0077(14) 0.0144(15) 0.0014(13)
C11 0.049(2) 0.038(2) 0.061(3) 0.0148(18) 0.031(2) 0.0040(16)
C5 0.0292(15) 0.0324(16) 0.0284(15) 0.0003(13) 0.0097(13) 0.0004(12)
C14 0.0311(16) 0.0302(16) 0.0298(16) 0.0039(13) 0.0092(13) 0.0067(12)
C6 0.0317(16) 0.0369(17) 0.0269(16) 0.0014(13) 0.0095(13) 0.0009(13)
C15 0.0350(16) 0.0356(17) 0.0273(16) 0.0085(13) 0.0107(13) 0.0075(13)
C18 0.0414(19) 0.0421(19) 0.0284(16) 0.0019(14) 0.0074(14) 0.0069(15)
C9 0.050(2) 0.0421(19) 0.0308(17) -0.0075(15) 0.0182(16) -0.0027(15)

loop_
_atom_type_symbol
_atom_type_description
_atom_type_scat_dispersion_real
_atom_type_scat_dispersion_imag
_atom_type_scat_source
C C 0.0181 0.0091 'International Tables Vol C Tables 4.2.6.8 and 6.1.1.4'
H H 0.0000 0.0000 'International Tables Vol C Tables 4.2.6.8 and 6.1.1.4'
Ca Ca 0.3641 1.2855 'International Tables Vol C Tables 4.2.6.8 and 6.1.1.4'
N N 0.0311 0.0180 'International Tables Vol C Tables 4.2.6.8 and 6.1.1.4'
O O 0.0492 0.0322 'International Tables Vol C Tables 4.2.6.8 and 6.1.1.4'
S S 0.3331 0.5567 'International Tables Vol C Tables 4.2.6.8 and 6.1.1.4'

loop_
_geom_angle_atom_site_label_1
_geom_angle_atom_site_label_2
_geom_angle_atom_site_label_3
_geom_angle
_geom_angle_site_symmetry_1
_geom_angle_site_symmetry_3
_geom_angle_publ_flag
O3 Ca1 S2 108.86(8) 4_575 4_676 ?
O3 Ca1 O12 79.93(11) 4_575 . ?
O3 Ca1 O7 93.84(11) 4_575 4_676 ?
O3 Ca1 O11 93.41(13) 4_575 . ?
O6 Ca1 S2 90.16(9) . 4_676 ?
O6 Ca1 O3 87.06(12) . 4_575 ?
O6 Ca1 O12 166.62(12) . . ?
O6 Ca1 O7 100.36(13) . 4_676 ?
O6 Ca1 O11 88.68(19) . . ?
O1 Ca1 S2 75.43(9) . 4_676 ?
O1 Ca1 O3 173.57(11) . 4_575 ?
O1 Ca1 O6 97.83(12) . . ?
O1 Ca1 O12 94.92(12) . . ?
O1 Ca1 O7 89.39(12) . 4_676 ?
O1 Ca1 O11 82.58(13) . . ?
O12 Ca1 S2 96.96(10) . 4_676 ?
O7 Ca1 S2 18.49(9) 4_676 4_676 ?
O7 Ca1 O12 83.75(14) 4_676 . ?
O11 Ca1 S2 157.61(12) . 4_676 ?
O11 Ca1 O12 89.0(2) . . ?
O11 Ca1 O7 168.68(15) . 4_676 ?
O2 S1 O3 112.07(17) . . ?
O2 S1 O1 112.66(17) . . ?
O2 S1 C1 107.42(16) . . ?
O3 S1 O1 112.45(19) . . ?
O3 S1 C1 106.23(18) . . ?
O1 S1 C1 105.44(17) . . ?
O6 S2 Ca1 113.52(14) . 4_575 ?
O6 S2 O7 111.6(2) . . ?
O6 S2 C10 105.73(18) . . ?
O7 S2 Ca1 30.73(13) . 4_575 ?
O7 S2 C10 106.74(19) . . ?
O8 S2 Ca1 84.1(2) . 4_575 ?
O8 S2 O6 113.1(3) . . ?
O8 S2 O7 111.7(3) . . ?
O8 S2 C10 107.4(2) . . ?
C10 S2 Ca1 130.41(14) . 4_575 ?
S1 O3 Ca1 153.0(2) . 4_676 ?
S2 O6 Ca1 149.0(2) . . ?
S1 O1 Ca1 165.9(2) . . ?
Ca1 O12 H12A 122(3) . . ?
Ca1 O12 H12B 123(3) . . ?
H12A O12 H12B 105(4) . . ?
C12 N2 C16 125.3(3) . . ?
C12 N2 C11 117.4(3) . . ?
C16 N2 C11 117.0(3) . . ?
C7 N1 C2 117.6(3) . . ?
C3 N1 C2 117.1(3) . . ?
C3 N1 C7 125.3(3) . . ?
S2 O7 Ca1 130.8(2) . 4_575 ?
C17 C13 C12 120.0(3) . . ?
C17 C13 C14 120.2(3) . . ?
C14 C13 C12 119.8(3) . . ?
N1 C2 H2A 109.1 . . ?
N1 C2 H2B 109.1 . . ?
N1 C2 C1 112.3(3) . . ?
H2A C2 H2B 107.9 . . ?
C1 C2 H2A 109.1 . . ?
C1 C2 H2B 109.1 . . ?
O5 C7 N1 120.7(3) . . ?
O5 C7 C6 122.1(3) . . ?
N1 C7 C6 117.3(3) . . ?
C8 C4 C3 120.3(3) . . ?
C8 C4 C5 120.4(3) . . ?
C5 C4 C3 119.3(3) . . ?
C13 C17 H17 119.7 . . ?
C13 C17 C18 120.5(3) . . ?
C18 C17 H17 119.7 . . ?
O4 C3 N1 120.5(3) . . ?
O4 C3 C4 122.7(3) . . ?
N1 C3 C4 116.9(3) . . ?
O10 C12 N2 120.6(3) . . ?
O10 C12 C13 122.6(4) . . ?
N2 C12 C13 116.8(3) . . ?
Ca1 O11 H11A 126(3) . . ?
Ca1 O11 H11B 127(3) . . ?
H11A O11 H11B 102(4) . . ?
C4 C8 H8 120.1 . . ?
C4 C8 C9 119.8(3) . . ?
C9 C8 H8 120.1 . . ?
O9 C16 N2 120.7(3) . . ?
O9 C16 C15 122.2(4) . . ?
N2 C16 C15 117.1(3) . . ?
S2 C10 H10A 109.5 . . ?
S2 C10 H10B 109.5 . . ?
H10A C10 H10B 108.1 . . ?
C11 C10 S2 110.9(2) . . ?
C11 C10 H10A 109.5 . . ?
C11 C10 H10B 109.5 . . ?
S1 C1 H1A 109.7 . . ?
S1 C1 H1B 109.7 . . ?
C2 C1 S1 109.9(2) . . ?
C2 C1 H1A 109.7 . . ?
C2 C1 H1B 109.7 . . ?
H1A C1 H1B 108.2 . . ?
N2 C11 C10 109.9(3) . . ?
N2 C11 H11C 109.7 . . ?
N2 C11 H11D 109.7 . . ?
C10 C11 H11C 109.7 . . ?
C10 C11 H11D 109.7 . . ?
H11C C11 H11D 108.2 . . ?
C4 C5 C5 119.3(4) . 3_667 ?
C6 C5 C4 121.7(3) . . ?
C6 C5 C5 118.9(4) . 3_667 ?
C14 C14 C13 118.8(4) 3_566 . ?
C15 C14 C13 121.3(3) . . ?
C15 C14 C14 119.9(4) . 3_566 ?
C5 C6 C7 119.3(3) . . ?
C9 C6 C7 120.4(3) 3_667 . ?
C9 C6 C5 120.3(3) 3_667 . ?
C14 C15 C16 119.6(3) . . ?
C18 C15 C16 119.9(3) 3_566 . ?
C18 C15 C14 120.4(3) 3_566 . ?
C17 C18 H18 120.0 . . ?
C15 C18 C17 120.1(3) 3_566 . ?
C15 C18 H18 120.0 3_566 . ?
C8 C9 H9 119.4 . . ?
C6 C9 C8 121.2(3) 3_667 . ?
C6 C9 H9 119.4 3_667 . ?

loop_
_geom_bond_atom_site_label_1
_geom_bond_atom_site_label_2
_geom_bond_distance
_geom_bond_site_symmetry_2
_geom_bond_publ_flag
Ca1 S2 3.4530(11) 4_676 ?
Ca1 O3 2.303(3) 4_575 ?
Ca1 O6 2.303(3) . ?
Ca1 O1 2.294(3) . ?
Ca1 O12 2.381(3) . ?
Ca1 O7 2.330(3) 4_676 ?
Ca1 O11 2.326(4) . ?
S1 O2 1.437(3) . ?
S1 O3 1.450(3) . ?
S1 O1 1.454(3) . ?
S1 C1 1.774(3) . ?
S2 O6 1.436(3) . ?
S2 O7 1.446(3) . ?
S2 O8 1.434(3) . ?
S2 C10 1.759(3) . ?
O5 C7 1.221(4) . ?
O4 C3 1.208(4) . ?
O10 C12 1.212(5) . ?
O12 H12A 0.853(19) . ?
O12 H12B 0.844(19) . ?
O9 C16 1.217(5) . ?
N2 C12 1.392(5) . ?
N2 C16 1.395(5) . ?
N2 C11 1.476(5) . ?
N1 C2 1.482(4) . ?
N1 C7 1.393(5) . ?
N1 C3 1.393(5) . ?
C13 C17 1.375(5) . ?
C13 C12 1.478(5) . ?
C13 C14 1.416(5) . ?
C2 H2A 0.9700 . ?
C2 H2B 0.9700 . ?
C2 C1 1.517(5) . ?
C7 C6 1.484(5) . ?
C4 C3 1.491(5) . ?
C4 C8 1.377(5) . ?
C4 C5 1.412(5) . ?
C17 H17 0.9300 . ?
C17 C18 1.400(5) . ?
O11 H11A 0.86(2) . ?
O11 H11B 0.84(2) . ?
C8 H8 0.9300 . ?
C8 C9 1.400(5) . ?
C16 C15 1.481(5) . ?
C10 H10A 0.9700 . ?
C10 H10B 0.9700 . ?
C10 C11 1.521(5) . ?
C1 H1A 0.9700 . ?
C1 H1B 0.9700 . ?
C11 H11C 0.9700 . ?
C11 H11D 0.9700 . ?
C5 C5 1.418(6) 3_667 ?
C5 C6 1.410(5) . ?
C14 C14 1.405(7) 3_566 ?
C14 C15 1.403(5) . ?
C6 C9 1.366(5) 3_667 ?
C15 C18 1.374(5) 3_566 ?
C18 H18 0.9300 . ?
C9 H9 0.9300 . ?

loop_
_geom_torsion_atom_site_label_1
_geom_torsion_atom_site_label_2
_geom_torsion_atom_site_label_3
_geom_torsion_atom_site_label_4
_geom_torsion
_geom_torsion_site_symmetry_1
_geom_torsion_site_symmetry_2
_geom_torsion_site_symmetry_3
_geom_torsion_site_symmetry_4
_geom_torsion_publ_flag
Ca1 S2 O6 Ca1 -6.0(5) 4_575 . . . ?
Ca1 S2 C10 C11 88.1(3) 4_575 . . . ?
S2 C10 C11 N2 -177.9(3) . . . . ?
O2 S1 O3 Ca1 157.5(4) . . . 4_676 ?
O2 S1 O1 Ca1 -147.3(8) . . . . ?
O2 S1 C1 C2 59.3(3) . . . . ?
O5 C7 C6 C5 178.6(3) . . . . ?
O5 C7 C6 C9 0.6(5) . . . 3_667 ?
O3 S1 O1 Ca1 -19.4(9) . . . . ?
O3 S1 C1 C2 -60.8(3) . . . . ?
O6 S2 O7 Ca1 -100.0(3) . . . 4_575 ?
O6 S2 C10 C11 -53.6(4) . . . . ?
O1 S1 O3 Ca1 29.4(5) . . . 4_676 ?
O1 S1 C1 C2 179.7(3) . . . . ?
O9 C16 C15 C14 -178.0(4) . . . . ?
O9 C16 C15 C18 2.5(5) . . . 3_566 ?
N2 C16 C15 C14 1.8(5) . . . . ?
N2 C16 C15 C18 -177.7(3) . . . 3_566 ?
N1 C2 C1 S1 -167.0(3) . . . . ?
N1 C7 C6 C5 0.0(5) . . . . ?
N1 C7 C6 C9 -178.0(3) . . . 3_667 ?
O7 S2 O6 Ca1 27.3(5) . . . . ?
O7 S2 C10 C11 65.4(3) . . . . ?
O8 S2 O6 Ca1 -99.7(5) . . . . ?
O8 S2 O7 Ca1 27.8(3) . . . 4_575 ?
O8 S2 C10 C11 -174.6(3) . . . . ?
C13 C17 C18 C15 0.1(5) . . . 3_566 ?
C13 C14 C15 C16 -1.0(5) . . . . ?
C13 C14 C15 C18 178.6(3) . . . 3_566 ?
C2 N1 C7 O5 -5.5(5) . . . . ?
C2 N1 C7 C6 173.2(3) . . . . ?
C2 N1 C3 O4 7.8(5) . . . . ?
C2 N1 C3 C4 -171.8(3) . . . . ?
C7 N1 C2 C1 94.6(4) . . . . ?
C7 N1 C3 O4 -174.2(3) . . . . ?
C7 N1 C3 C4 6.3(5) . . . . ?
C4 C8 C9 C6 -1.0(6) . . . 3_667 ?
C4 C5 C6 C7 2.9(5) . . . . ?
C4 C5 C6 C9 -179.1(3) . . . 3_667 ?
C17 C13 C12 O10 2.4(5) . . . . ?
C17 C13 C12 N2 -178.7(3) . . . . ?
C17 C13 C14 C14 -1.6(6) . . . 3_566 ?
C17 C13 C14 C15 178.9(3) . . . . ?
C3 N1 C2 C1 -87.2(4) . . . . ?
C3 N1 C7 O5 176.5(3) . . . . ?
C3 N1 C7 C6 -4.8(5) . . . . ?
C3 C4 C8 C9 -178.5(3) . . . . ?
C3 C4 C5 C5 179.5(4) . . . 3_667 ?
C3 C4 C5 C6 -1.5(5) . . . . ?
C12 N2 C16 O9 178.1(4) . . . . ?
C12 N2 C16 C15 -1.7(5) . . . . ?
C12 N2 C11 C10 -85.2(4) . . . . ?
C12 C13 C17 C18 -179.7(3) . . . . ?
C12 C13 C14 C14 179.4(3) . . . 3_566 ?
C12 C13 C14 C15 -0.1(5) . . . . ?
C8 C4 C3 O4 -3.9(6) . . . . ?
C8 C4 C3 N1 175.7(3) . . . . ?
C8 C4 C5 C5 0.9(6) . . . 3_667 ?
C8 C4 C5 C6 179.9(3) . . . . ?
C16 N2 C12 O10 179.6(4) . . . . ?
C16 N2 C12 C13 0.6(5) . . . . ?
C16 N2 C11 C10 89.5(4) . . . . ?
C10 S2 O6 Ca1 143.0(4) . . . . ?
C10 S2 O7 Ca1 144.9(2) . . . 4_575 ?
C1 S1 O3 Ca1 -85.5(4) . . . 4_676 ?
C1 S1 O1 Ca1 95.9(8) . . . . ?
C11 N2 C12 O10 -6.2(5) . . . . ?
C11 N2 C12 C13 174.7(3) . . . . ?
C11 N2 C16 O9 4.0(5) . . . . ?
C11 N2 C16 C15 -175.8(3) . . . . ?
C5 C4 C3 O4 177.5(3) . . . . ?
C5 C4 C3 N1 -2.9(5) . . . . ?
C5 C4 C8 C9 0.0(6) . . . . ?
C5 C5 C6 C7 -178.0(4) 3_667 . . . ?
C5 C5 C6 C9 0.0(6) 3_667 . . 3_667 ?
C14 C13 C17 C18 1.3(5) . . . . ?
C14 C13 C12 O10 -178.7(3) . . . . ?
C14 C13 C12 N2 0.3(5) . . . . ?
C14 C14 C15 C16 179.5(4) 3_566 . . . ?
C14 C14 C15 C18 -0.9(6) 3_566 . . 3_566 ?
